data_1559954
loop_
_publ_author_name
'Rossi, Maria-Agustina'
'Martinez, Veronica'
'Hinchliffe, Philip'
'Mojica, Maria F.'
'Castillo, Valerie'
'Moreno, Diego M.'
'Smith, Ryan'
'Spellberg, Brad'
'Drusano, George L.'
'Banchio, Claudia'
'Bonomo, Robert A.'
'Spencer, James'
'Vila, Alejandro J.'
'Mahler, Graciela'

_publ_section_title
;
 2-Mercaptomethyl-thiazolidines use conserved aromatic--S interactions to
 achieve broad-range inhibition of metallo-\b-lactamases
;
_journal_issue 8
_journal_name_full 'Chemical Science'
_journal_page_first 2898
_journal_page_last 2908
_journal_paper_doi 10.1039/D0SC05172A
_journal_volume 12
_journal_year 2021
_chemical_absolute_configuration ad
_chemical_formula_sum 'C10 H13 F2 N O4 S2'
_chemical_formula_weight 313.33
_space_group_crystal_system monoclinic
_space_group_IT_number 4
_space_group_name_Hall 'P 2yb'
_space_group_name_H-M_alt 'P 1 21 1'
_atom_sites_solution_hydrogens mixed
_audit_creation_method SHELXL-2014
_audit_update_record
;
2020-07-17 deposited with the CCDC.	2020-12-29 downloaded from the CCDC.
;
_cell_angle_alpha 90
_cell_angle_beta 100.105(2)
_cell_angle_gamma 90
_cell_formula_units_Z 2
_cell_length_a 6.9704(3)
_cell_length_b 8.0097(3)
_cell_length_c 11.9695(5)
_cell_measurement_reflns_used 9963
_cell_measurement_temperature 298(2)
_cell_measurement_theta_max 28.325
_cell_measurement_theta_min 2.969
_cell_volume 657.90(5)
_computing_structure_refinement 'SHELXL-2014 (Sheldrick, 2014)'
_diffrn_ambient_temperature 298(2)
_diffrn_measured_fraction_theta_full 0.995
_diffrn_measured_fraction_theta_max 0.994
_diffrn_measurement_device_type 'Bruker D8 Venture'
_diffrn_radiation_type MoK\a
_diffrn_radiation_wavelength 0.71073
_diffrn_reflns_av_R_equivalents 0.0262
_diffrn_reflns_av_unetI/netI 0.0182
_diffrn_reflns_Laue_measured_fraction_full 0.995
_diffrn_reflns_Laue_measured_fraction_max 0.994
_diffrn_reflns_limit_h_max 9
_diffrn_reflns_limit_h_min -9
_diffrn_reflns_limit_k_max 10
_diffrn_reflns_limit_k_min -10
_diffrn_reflns_limit_l_max 15
_diffrn_reflns_limit_l_min -15
_diffrn_reflns_number 22754
_diffrn_reflns_point_group_measured_fraction_full 0.995
_diffrn_reflns_point_group_measured_fraction_max 0.992
_diffrn_reflns_theta_full 25.242
_diffrn_reflns_theta_max 28.344
_diffrn_reflns_theta_min 2.968
_exptl_absorpt_coefficient_mu 0.438
_exptl_absorpt_correction_T_max 0.7457
_exptl_absorpt_correction_T_min 0.6763
_exptl_absorpt_correction_type multi-scan
_exptl_absorpt_process_details 'SADABS (Bruker, 2014)'
_exptl_crystal_colour colourless
_exptl_crystal_density_diffrn 1.582
_exptl_crystal_description block
_exptl_crystal_F_000 324
_exptl_crystal_size_max 0.450
_exptl_crystal_size_mid 0.289
_exptl_crystal_size_min 0.168
_refine_diff_density_max 0.238
_refine_diff_density_min -0.236
_refine_diff_density_rms 0.052
_refine_ls_abs_structure_details
;
 Flack x determined using 1388 quotients [(I+)-(I-)]/[(I+)+(I-)]
 (Parsons, Flack and Wagner, Acta Cryst. B69 (2013) 249-259).
;
_refine_ls_abs_structure_Flack -0.005(16)
_refine_ls_extinction_method none
_refine_ls_goodness_of_fit_ref 1.115
_refine_ls_hydrogen_treatment mixed
_refine_ls_matrix_type full
_refine_ls_number_parameters 208
_refine_ls_number_reflns 3271
_refine_ls_number_restraints 43
_refine_ls_restrained_S_all 1.143
_refine_ls_R_factor_all 0.0362
_refine_ls_R_factor_gt 0.0323
_refine_ls_shift/su_max 0.001
_refine_ls_shift/su_mean 0.000
_refine_ls_structure_factor_coef Fsqd
_refine_ls_weighting_details 'w=1/[\s^2^(Fo^2^)+(0.0423P)^2^+0.2282P] where P=(Fo^2^+2Fc^2^)/3'
_refine_ls_weighting_scheme calc
_refine_ls_wR_factor_gt 0.0844
_refine_ls_wR_factor_ref 0.0889
_reflns_Friedel_coverage 0.867
_reflns_Friedel_fraction_full 0.994
_reflns_Friedel_fraction_max 0.991
_reflns_number_gt 3071
_reflns_number_total 3271
_reflns_threshold_expression 'I > 2\s(I)'
_cod_data_source_file d0sc05172a2.cif
_cod_data_source_block mo_Mario_Valerie_0m
_cod_depositor_comments 'Adding full bibliography for 1559954.cif.'
_cod_original_sg_symbol_H-M 'P 21'
_cod_database_code 1559954
_shelx_space_group_comment
;
The symmetry employed for this shelxl refinement is uniquely defined
by the following loop, which should always be used as a source of
symmetry information in preference to the above space-group names.
They are only intended as comments.
;
_shelx_estimated_absorpt_t_min 0.827
_shelx_estimated_absorpt_t_max 0.930
_shelxl_version_number 2014-3

loop_
_space_group_symop_operation_xyz
'x, y, z'
'-x, y+1/2, -z'

loop_
_atom_site_label
_atom_site_type_symbol
_atom_site_fract_x
_atom_site_fract_y
_atom_site_fract_z
_atom_site_U_iso_or_equiv
_atom_site_adp_type
_atom_site_occupancy
_atom_site_site_symmetry_order
_atom_site_calc_flag
_atom_site_refinement_flags_posn
_atom_site_refinement_flags_adp
_atom_site_refinement_flags_occupancy
_atom_site_disorder_assembly
_atom_site_disorder_group
S1 S 0.11901(13) 0.66533(9) 0.68620(7) 0.0467(2) Uani 1 1 d . . . . .
H1 H 0.118(6) 0.527(6) 0.975(4) 0.050(11) Uiso 1 1 d . . . . .
F1 F -0.0964(3) 0.5049(3) 0.8625(2) 0.0599(6) Uani 1 1 d . . . . .
S2 S 0.12621(12) 0.12812(9) 0.67411(7) 0.0433(2) Uani 1 1 d . . . . .
O2 O 0.5342(3) 0.3827(5) 0.6530(2) 0.0543(6) Uani 1 1 d . . . . .
F2 F 0.0333(4) 0.7440(3) 0.9177(2) 0.0617(6) Uani 1 1 d . . . . .
N1 N 0.2657(3) 0.3943(3) 0.79411(16) 0.0261(4) Uani 1 1 d . . . . .
O4 O 0.4712(5) 0.0365(4) 0.9541(3) 0.0710(9) Uani 1 1 d . . . . .
O3 O 0.6061(4) 0.2290(4) 0.8654(3) 0.0570(7) Uani 1 1 d . . . . .
H3 H 0.564(3) 0.312(8) 0.812(5) 0.085 Uiso 1 1 calc R U . . .
C1 C 0.0733(5) 0.5802(4) 0.9034(3) 0.0416(7) Uani 1 1 d . . . . .
C2 C 0.2157(4) 0.5662(3) 0.8210(2) 0.0320(5) Uani 1 1 d . . . . .
H2 H 0.3362 0.6240 0.8542 0.038 Uiso 1 1 calc R U . . .
C3 C 0.1975(4) 0.3475(3) 0.6755(2) 0.0282(5) Uani 1 1 d . . . . .
C8 C 0.3683(4) 0.3599(4) 0.6099(2) 0.0364(6) Uani 1 1 d . . . . .
O1A O 0.3138(8) 0.3538(9) 0.5017(4) 0.0378(13) Uani 0.701(16) 1 d D U P A 1
C9A C 0.4672(8) 0.3634(12) 0.4314(5) 0.0496(18) Uani 0.701(16) 1 d D U P A 1
H9AA H 0.5600 0.2733 0.4514 0.059 Uiso 0.701(16) 1 calc R U P A 1
H9AB H 0.5365 0.4685 0.4450 0.059 Uiso 0.701(16) 1 calc R U P A 1
C10A C 0.3750(13) 0.3500(16) 0.3078(5) 0.062(2) Uani 0.701(16) 1 d D U P A 1
H10A H 0.4727 0.3661 0.2614 0.094 Uiso 0.701(16) 1 calc R U P A 1
H10B H 0.2760 0.4339 0.2900 0.094 Uiso 0.701(16) 1 calc R U P A 1
H10C H 0.3176 0.2414 0.2933 0.094 Uiso 0.701(16) 1 calc R U P A 1
O1B O 0.288(2) 0.2975(19) 0.4988(10) 0.042(3) Uani 0.299(16) 1 d D U P A 2
C9B C 0.425(3) 0.296(2) 0.4183(13) 0.054(3) Uani 0.299(16) 1 d D U P A 2
H9BA H 0.4245 0.1861 0.3842 0.065 Uiso 0.299(16) 1 calc R U P A 2
H9BB H 0.5554 0.3176 0.4591 0.065 Uiso 0.299(16) 1 calc R U P A 2
C10B C 0.373(3) 0.425(3) 0.3259(17) 0.060(4) Uani 0.299(16) 1 d D U P A 2
H10D H 0.4666 0.4205 0.2758 0.090 Uiso 0.299(16) 1 calc R U P A 2
H10E H 0.3745 0.5338 0.3592 0.090 Uiso 0.299(16) 1 calc R U P A 2
H10F H 0.2455 0.4017 0.2838 0.090 Uiso 0.299(16) 1 calc R U P A 2
C4 C 0.0326(4) 0.4657(4) 0.6270(2) 0.0379(6) Uani 1 1 d . . . . .
H4A H -0.0882 0.4341 0.6510 0.045 Uiso 1 1 calc R U . . .
H4B H 0.0126 0.4677 0.5447 0.045 Uiso 1 1 calc R U . . .
C5 C 0.0993(5) 0.1384(4) 0.8211(3) 0.0391(6) Uani 1 1 d . . . . .
H5A H -0.0277 0.1818 0.8286 0.047 Uiso 1 1 calc R U . . .
H5B H 0.1163 0.0292 0.8565 0.047 Uiso 1 1 calc R U . . .
C6 C 0.2608(4) 0.2570(4) 0.8733(2) 0.0313(5) Uani 1 1 d . . . . .
H6 H 0.2289 0.3019 0.9440 0.038 Uiso 1 1 calc R U . . .
C7 C 0.4560(5) 0.1633(4) 0.9008(3) 0.0433(7) Uani 1 1 d . . . . .

loop_
_atom_site_aniso_label
_atom_site_aniso_U_11
_atom_site_aniso_U_22
_atom_site_aniso_U_33
_atom_site_aniso_U_23
_atom_site_aniso_U_13
_atom_site_aniso_U_12
S1 0.0560(5) 0.0394(5) 0.0486(4) 0.0168(3) 0.0203(4) 0.0119(3)
F1 0.0517(12) 0.0614(13) 0.0757(14) -0.0070(11) 0.0358(11) -0.0064(10)
S2 0.0480(4) 0.0404(4) 0.0414(4) -0.0114(3) 0.0078(3) -0.0122(3)
O2 0.0302(10) 0.0864(19) 0.0489(12) -0.0014(15) 0.0136(9) -0.0049(13)
F2 0.0866(16) 0.0376(10) 0.0674(14) -0.0087(10) 0.0319(12) 0.0140(11)
N1 0.0293(9) 0.0268(9) 0.0221(8) 0.0002(9) 0.0045(7) 0.0007(10)
O4 0.0742(19) 0.0619(19) 0.0720(19) 0.0311(16) -0.0010(15) 0.0216(16)
O3 0.0339(11) 0.0635(17) 0.0702(17) 0.0093(13) 0.0000(11) 0.0119(11)
C1 0.0568(19) 0.0310(14) 0.0409(16) -0.0016(11) 0.0189(13) 0.0052(13)
C2 0.0340(13) 0.0283(12) 0.0348(13) 0.0000(10) 0.0088(10) -0.0024(10)
C3 0.0263(11) 0.0368(13) 0.0224(10) 0.0000(9) 0.0069(8) 0.0003(9)
C8 0.0334(13) 0.0456(18) 0.0329(12) 0.0024(11) 0.0137(10) 0.0039(11)
O1A 0.0365(18) 0.052(3) 0.0291(17) -0.0055(18) 0.0160(13) -0.0077(19)
C9A 0.043(3) 0.074(5) 0.038(2) -0.009(3) 0.0237(19) -0.010(3)
C10A 0.061(4) 0.090(6) 0.041(3) 0.003(3) 0.021(2) -0.005(4)
O1B 0.051(5) 0.047(6) 0.031(4) -0.016(4) 0.012(3) 0.001(4)
C9B 0.049(6) 0.075(8) 0.042(5) -0.012(5) 0.021(5) 0.006(6)
C10B 0.054(6) 0.078(9) 0.057(7) 0.003(6) 0.033(6) -0.006(7)
C4 0.0303(13) 0.0557(17) 0.0276(13) 0.0049(12) 0.0049(10) 0.0079(12)
C5 0.0407(14) 0.0350(14) 0.0439(14) 0.0054(12) 0.0139(11) -0.0052(12)
C6 0.0375(14) 0.0316(13) 0.0254(11) 0.0044(10) 0.0072(10) 0.0046(11)
C7 0.0454(16) 0.0443(17) 0.0361(13) 0.0042(13) -0.0040(11) 0.0115(14)

loop_
_atom_type_symbol
_atom_type_description
_atom_type_scat_dispersion_real
_atom_type_scat_dispersion_imag
_atom_type_scat_source
C C 0.0033 0.0016 'International Tables Vol C Tables 4.2.6.8 and 6.1.1.4'
H H 0.0000 0.0000 'International Tables Vol C Tables 4.2.6.8 and 6.1.1.4'
N N 0.0061 0.0033 'International Tables Vol C Tables 4.2.6.8 and 6.1.1.4'
O O 0.0106 0.0060 'International Tables Vol C Tables 4.2.6.8 and 6.1.1.4'
F F 0.0171 0.0103 'International Tables Vol C Tables 4.2.6.8 and 6.1.1.4'
S S 0.1246 0.1234 'International Tables Vol C Tables 4.2.6.8 and 6.1.1.4'

loop_
_geom_angle_atom_site_label_1
_geom_angle_atom_site_label_2
_geom_angle_atom_site_label_3
_geom_angle
_geom_angle_site_symmetry_1
_geom_angle_site_symmetry_3
_geom_angle_publ_flag
C4 S1 C2 90.44(13) . . ?
C5 S2 C3 91.26(13) . . ?
C6 N1 C3 113.4(2) . . ?
C6 N1 C2 122.1(2) . . ?
C3 N1 C2 113.7(2) . . ?
C7 O3 H3 109.5 . . ?
F1 C1 F2 107.0(3) . . ?
F1 C1 C2 111.4(3) . . ?
F2 C1 C2 108.9(3) . . ?
F1 C1 H1 105(3) . . ?
F2 C1 H1 111(3) . . ?
C2 C1 H1 113(3) . . ?
N1 C2 C1 114.7(2) . . ?
N1 C2 S1 106.26(18) . . ?
C1 C2 S1 111.1(2) . . ?
N1 C2 H2 108.2 . . ?
C1 C2 H2 108.2 . . ?
S1 C2 H2 108.2 . . ?
N1 C3 C4 107.8(2) . . ?
N1 C3 C8 109.2(2) . . ?
C4 C3 C8 111.4(2) . . ?
N1 C3 S2 107.24(18) . . ?
C4 C3 S2 114.1(2) . . ?
C8 C3 S2 106.90(19) . . ?
O2 C8 O1A 122.3(3) . . ?
O2 C8 O1B 130.1(6) . . ?
O2 C8 C3 124.5(3) . . ?
O1A C8 C3 113.1(3) . . ?
O1B C8 C3 103.7(6) . . ?
C8 O1A C9A 117.2(4) . . ?
O1A C9A C10A 109.2(4) . . ?
O1A C9A H9AA 109.8 . . ?
C10A C9A H9AA 109.8 . . ?
O1A C9A H9AB 109.8 . . ?
C10A C9A H9AB 109.8 . . ?
H9AA C9A H9AB 108.3 . . ?
C9A C10A H10A 109.5 . . ?
C9A C10A H10B 109.5 . . ?
H10A C10A H10B 109.5 . . ?
C9A C10A H10C 109.5 . . ?
H10A C10A H10C 109.5 . . ?
H10B C10A H10C 109.5 . . ?
C8 O1B C9B 114.5(11) . . ?
O1B C9B C10B 112.0(7) . . ?
O1B C9B H9BA 109.2 . . ?
C10B C9B H9BA 109.2 . . ?
O1B C9B H9BB 109.2 . . ?
C10B C9B H9BB 109.2 . . ?
H9BA C9B H9BB 107.9 . . ?
C9B C10B H10D 109.5 . . ?
C9B C10B H10E 109.5 . . ?
H10D C10B H10E 109.5 . . ?
C9B C10B H10F 109.5 . . ?
H10D C10B H10F 109.5 . . ?
H10E C10B H10F 109.5 . . ?
C3 C4 S1 102.9(2) . . ?
C3 C4 H4A 111.2 . . ?
S1 C4 H4A 111.2 . . ?
C3 C4 H4B 111.2 . . ?
S1 C4 H4B 111.2 . . ?
H4A C4 H4B 109.1 . . ?
C6 C5 S2 103.48(18) . . ?
C6 C5 H5A 111.1 . . ?
S2 C5 H5A 111.1 . . ?
C6 C5 H5B 111.1 . . ?
S2 C5 H5B 111.1 . . ?
H5A C5 H5B 109.0 . . ?
N1 C6 C5 107.7(2) . . ?
N1 C6 C7 112.8(2) . . ?
C5 C6 C7 110.2(3) . . ?
N1 C6 H6 108.7 . . ?
C5 C6 H6 108.7 . . ?
C7 C6 H6 108.7 . . ?
O4 C7 O3 121.0(3) . . ?
O4 C7 C6 121.4(3) . . ?
O3 C7 C6 117.5(3) . . ?

loop_
_geom_bond_atom_site_label_1
_geom_bond_atom_site_label_2
_geom_bond_distance
_geom_bond_site_symmetry_2
_geom_bond_publ_flag
S1 C4 1.809(4) . ?
S1 C2 1.818(3) . ?
F1 C1 1.341(4) . ?
S2 C5 1.804(3) . ?
S2 C3 1.826(3) . ?
O2 C8 1.195(4) . ?
F2 C1 1.358(4) . ?
N1 C6 1.456(4) . ?
N1 C3 1.465(3) . ?
N1 C2 1.470(4) . ?
O4 C7 1.194(4) . ?
O3 C7 1.306(4) . ?
O3 H3 0.93(6) . ?
C1 C2 1.521(4) . ?
C1 H1 0.96(4) . ?
C2 H2 0.9800 . ?
C3 C4 1.523(4) . ?
C3 C8 1.540(3) . ?
C8 O1A 1.285(6) . ?
C8 O1B 1.440(14) . ?
O1A C9A 1.475(5) . ?
C9A C10A 1.510(7) . ?
C9A H9AA 0.9700 . ?
C9A H9AB 0.9700 . ?
C10A H10A 0.9600 . ?
C10A H10B 0.9600 . ?
C10A H10C 0.9600 . ?
O1B C9B 1.472(7) . ?
C9B C10B 1.510(8) . ?
C9B H9BA 0.9700 . ?
C9B H9BB 0.9700 . ?
C10B H10D 0.9600 . ?
C10B H10E 0.9600 . ?
C10B H10F 0.9600 . ?
C4 H4A 0.9700 . ?
C4 H4B 0.9700 . ?
C5 C6 1.521(4) . ?
C5 H5A 0.9700 . ?
C5 H5B 0.9700 . ?
C6 C7 1.539(4) . ?
C6 H6 0.9800 . ?

loop_
_geom_torsion_atom_site_label_1
_geom_torsion_atom_site_label_2
_geom_torsion_atom_site_label_3
_geom_torsion_atom_site_label_4
_geom_torsion
_geom_torsion_site_symmetry_1
_geom_torsion_site_symmetry_2
_geom_torsion_site_symmetry_3
_geom_torsion_site_symmetry_4
_geom_torsion_publ_flag
C6 N1 C2 C1 -27.8(4) . . . . ?
C3 N1 C2 C1 114.2(3) . . . . ?
C6 N1 C2 S1 -151.0(2) . . . . ?
C3 N1 C2 S1 -8.9(3) . . . . ?
F1 C1 C2 N1 -59.8(3) . . . . ?
F2 C1 C2 N1 -177.6(3) . . . . ?
F1 C1 C2 S1 60.7(3) . . . . ?
F2 C1 C2 S1 -57.1(3) . . . . ?
C4 S1 C2 N1 28.85(19) . . . . ?
C4 S1 C2 C1 -96.5(2) . . . . ?
C6 N1 C3 C4 124.4(2) . . . . ?
C2 N1 C3 C4 -21.0(3) . . . . ?
C6 N1 C3 C8 -114.4(2) . . . . ?
C2 N1 C3 C8 100.2(2) . . . . ?
C6 N1 C3 S2 1.1(2) . . . . ?
C2 N1 C3 S2 -144.32(18) . . . . ?
C5 S2 C3 N1 20.86(19) . . . . ?
C5 S2 C3 C4 -98.4(2) . . . . ?
C5 S2 C3 C8 137.90(19) . . . . ?
N1 C3 C8 O2 8.9(4) . . . . ?
C4 C3 C8 O2 127.9(4) . . . . ?
S2 C3 C8 O2 -106.8(4) . . . . ?
N1 C3 C8 O1A -166.9(4) . . . . ?
C4 C3 C8 O1A -47.9(5) . . . . ?
S2 C3 C8 O1A 77.4(4) . . . . ?
N1 C3 C8 O1B 175.1(7) . . . . ?
C4 C3 C8 O1B -65.9(7) . . . . ?
S2 C3 C8 O1B 59.4(7) . . . . ?
O2 C8 O1A C9A 4.5(7) . . . . ?
O1B C8 O1A C9A -115(2) . . . . ?
C3 C8 O1A C9A -179.5(4) . . . . ?
C8 O1A C9A C10A 178.6(10) . . . . ?
O2 C8 O1B C9B -14.8(14) . . . . ?
O1A C8 O1B C9B 58.6(19) . . . . ?
C3 C8 O1B C9B -179.9(8) . . . . ?
C8 O1B C9B C10B -110(2) . . . . ?
N1 C3 C4 S1 40.8(2) . . . . ?
C8 C3 C4 S1 -79.0(2) . . . . ?
S2 C3 C4 S1 159.78(13) . . . . ?
C2 S1 C4 C3 -39.82(19) . . . . ?
C3 S2 C5 C6 -35.6(2) . . . . ?
C3 N1 C6 C5 -28.3(3) . . . . ?
C2 N1 C6 C5 113.9(3) . . . . ?
C3 N1 C6 C7 93.6(3) . . . . ?
C2 N1 C6 C7 -124.2(3) . . . . ?
S2 C5 C6 N1 41.8(3) . . . . ?
S2 C5 C6 C7 -81.6(2) . . . . ?
N1 C6 C7 O4 -171.6(3) . . . . ?
C5 C6 C7 O4 -51.1(4) . . . . ?
N1 C6 C7 O3 9.7(4) . . . . ?
C5 C6 C7 O3 130.1(3) . . . . ?
